data_4085748
loop_
_publ_author_name
'Zhou, Hongwei'
'Sun, Hongjian'
'Zhang, Shumiao'
'Li, Xiaoyan'

_publ_section_title
;
 Synthesis and Reactivity of a Hydrido CNC Pincer Cobalt(III) Complex and
 Its Application in Hydrosilylation of Aldehydes and Ketones
;
_journal_issue 8
_journal_name_full Organometallics
_journal_page_first 1479
_journal_paper_doi 10.1021/om5011929
_journal_volume 34
_journal_year 2015
_chemical_formula_sum 'C23 H31 Cl Co N P2'
_chemical_formula_weight 477.81
_chemical_name_systematic
; 
 ? 
;
_space_group_IT_number 2
_symmetry_cell_setting triclinic
_symmetry_space_group_name_Hall '-P 1'
_symmetry_space_group_name_H-M 'P -1'
_atom_sites_solution_hydrogens geom
_atom_sites_solution_primary direct
_atom_sites_solution_secondary difmap
_audit_creation_method SHELXL-97
_cell_angle_alpha 94.891(3)
_cell_angle_beta 92.592(3)
_cell_angle_gamma 106.975(3)
_cell_formula_units_Z 2
_cell_length_a 8.6642(3)
_cell_length_b 8.7247(3)
_cell_length_c 16.2395(6)
_cell_measurement_temperature 150(2)
_cell_volume 1166.66(7)
_computing_cell_refinement 'Bruker XSCANS'
_computing_data_collection 'Bruker XSCANS'
_computing_data_reduction 'Bruker SHELXTL'
_computing_molecular_graphics 'Bruker SHELXTL'
_computing_publication_material 'Bruker SHELXTL'
_computing_structure_refinement 'SHELXL-97 (Sheldrick, 1997)'
_computing_structure_solution 'SHELXS-97 (Sheldrick, 1990)'
_diffrn_ambient_temperature 150(2)
_diffrn_measured_fraction_theta_full 0.963
_diffrn_measured_fraction_theta_max 0.963
_diffrn_measurement_device_type 'Bruker P4'
_diffrn_measurement_method '\w scans'
_diffrn_radiation_monochromator graphite
_diffrn_radiation_source 'fine-focus sealed tube'
_diffrn_radiation_type MoK\a
_diffrn_radiation_wavelength 0.71073
_diffrn_reflns_av_R_equivalents 0.0494
_diffrn_reflns_av_sigmaI/netI 0.0491
_diffrn_reflns_limit_h_max 12
_diffrn_reflns_limit_h_min -12
_diffrn_reflns_limit_k_max 12
_diffrn_reflns_limit_k_min -11
_diffrn_reflns_limit_l_max 22
_diffrn_reflns_limit_l_min -22
_diffrn_reflns_number 19704
_diffrn_reflns_theta_full 30.14
_diffrn_reflns_theta_max 30.14
_diffrn_reflns_theta_min 2.45
_exptl_absorpt_coefficient_mu 0.996
_exptl_absorpt_correction_T_max 0.8333
_exptl_absorpt_correction_T_min 0.8106
_exptl_absorpt_correction_type multi-scan
_exptl_absorpt_process_details SABADS
_exptl_crystal_colour brown
_exptl_crystal_density_diffrn 1.360
_exptl_crystal_density_method 'not measured'
_exptl_crystal_description block
_exptl_crystal_F_000 500
_exptl_crystal_size_max 0.22
_exptl_crystal_size_mid 0.20
_exptl_crystal_size_min 0.19
_refine_diff_density_max 0.892
_refine_diff_density_min -0.392
_refine_diff_density_rms 0.079
_refine_ls_extinction_method none
_refine_ls_goodness_of_fit_ref 0.954
_refine_ls_hydrogen_treatment mixed
_refine_ls_matrix_type full
_refine_ls_number_parameters 257
_refine_ls_number_reflns 6641
_refine_ls_number_restraints 0
_refine_ls_restrained_S_all 0.954
_refine_ls_R_factor_all 0.0483
_refine_ls_R_factor_gt 0.0355
_refine_ls_shift/su_max 0.001
_refine_ls_shift/su_mean 0.000
_refine_ls_structure_factor_coef Fsqd
_refine_ls_weighting_details 'calc w=1/[\s^2^(Fo^2^)+(0.0528P)^2^+0.0000P] where P=(Fo^2^+2Fc^2^)/3'
_refine_ls_weighting_scheme calc
_refine_ls_wR_factor_gt 0.0857
_refine_ls_wR_factor_ref 0.0904
_reflns_number_gt 5312
_reflns_number_total 6641
_reflns_threshold_expression >2sigma(I)
_cod_data_source_file om5011929_si_002.cif
_cod_data_source_block complex-4
_cod_depositor_comments
;
The following automatic conversions were performed:

'_symmetry_cell_setting' value 'Triclinic' changed to 'triclinic'
according to
/usr/data/users/saulius/crontab/automatic-downloads/rss-feeds/ACS/lib/dictionaries/cif_core.dic
dictionary named 'cif_core.dic' version 2.4.2 from 2011-04-26.

Automatic conversion script
Id: cif_fix_values 3271 2015-04-21 07:52:19Z andrius 

 Adding full bibliography for 4085746--4085749.cif.
;
_cod_original_sg_symbol_H-M P-1
_cod_database_code 4085748

loop_
_symmetry_equiv_pos_as_xyz
'x, y, z'
'-x, -y, -z'

loop_
_atom_site_label
_atom_site_type_symbol
_atom_site_fract_x
_atom_site_fract_y
_atom_site_fract_z
_atom_site_U_iso_or_equiv
_atom_site_adp_type
_atom_site_occupancy
_atom_site_symmetry_multiplicity
_atom_site_calc_flag
_atom_site_refinement_flags
N1 N 0.35159(17) 0.97616(17) 0.30409(8) 0.0211(3) Uani 1 1 d .
P2 P 0.15211(6) 1.13362(5) 0.19126(3) 0.02255(9) Uani 1 1 d .
Co1 Co 0.30988(3) 0.97683(3) 0.178589(13) 0.01910(6) Uani 1 1 d .
P1 P 0.44327(6) 0.81164(6) 0.13135(3) 0.02296(10) Uani 1 1 d .
Cl1 Cl 0.51935(6) 1.20693(6) 0.15934(3) 0.03109(10) Uani 1 1 d .
C1 C 0.6193(3) 0.8949(3) 0.07402(13) 0.0351(4) Uani 1 1 d .
H1A H 0.6672 0.8097 0.0565 0.053 Uiso 1 1 calc R
H1B H 0.6993 0.9807 0.1096 0.053 Uiso 1 1 calc R
H1C H 0.5862 0.9393 0.0251 0.053 Uiso 1 1 calc R
C2 C 0.5229(3) 0.7155(3) 0.21172(13) 0.0337(4) Uani 1 1 d .
H2A H 0.5803 0.6442 0.1863 0.050 Uiso 1 1 calc R
H2B H 0.4334 0.6524 0.2410 0.050 Uiso 1 1 calc R
H2C H 0.5978 0.7983 0.2510 0.050 Uiso 1 1 calc R
C3 C 0.3323(3) 0.6402(3) 0.05873(16) 0.0458(6) Uani 1 1 d .
H3A H 0.4042 0.5764 0.0424 0.069 Uiso 1 1 calc R
H3B H 0.2923 0.6787 0.0095 0.069 Uiso 1 1 calc R
H3C H 0.2406 0.5731 0.0852 0.069 Uiso 1 1 calc R
C4 C -0.0425(2) 1.0550(3) 0.23408(14) 0.0353(4) Uani 1 1 d .
H4A H -0.0990 1.1374 0.2366 0.053 Uiso 1 1 calc R
H4B H -0.0255 1.0258 0.2900 0.053 Uiso 1 1 calc R
H4C H -0.1080 0.9593 0.1987 0.053 Uiso 1 1 calc R
C5 C 0.2360(3) 1.3219(2) 0.25764(14) 0.0356(4) Uani 1 1 d .
H5A H 0.1570 1.3825 0.2592 0.053 Uiso 1 1 calc R
H5B H 0.3352 1.3859 0.2356 0.053 Uiso 1 1 calc R
H5C H 0.2609 1.2985 0.3138 0.053 Uiso 1 1 calc R
C6 C 0.0927(3) 1.1992(3) 0.09468(13) 0.0401(5) Uani 1 1 d .
H6A H 0.0230 1.2681 0.1058 0.060 Uiso 1 1 calc R
H6B H 0.0335 1.1049 0.0566 0.060 Uiso 1 1 calc R
H6C H 0.1895 1.2601 0.0695 0.060 Uiso 1 1 calc R
C7 C 0.4697(2) 1.0882(2) 0.36203(10) 0.0224(3) Uani 1 1 d .
C8 C 0.6291(2) 1.1253(2) 0.34526(11) 0.0281(4) Uani 1 1 d .
H8A H 0.6579 1.0767 0.2961 0.034 Uiso 1 1 calc R
C9 C 0.7516(2) 1.2346(2) 0.39970(12) 0.0314(4) Uani 1 1 d .
H9A H 0.8617 1.2573 0.3875 0.038 Uiso 1 1 calc R
C10 C 0.7114(2) 1.3077(2) 0.47014(11) 0.0306(4) Uani 1 1 d .
H10A H 0.7941 1.3814 0.5064 0.037 Uiso 1 1 calc R
C11 C 0.5482(2) 1.2747(2) 0.48939(11) 0.0272(4) Uani 1 1 d .
C12 C 0.5048(3) 1.3515(2) 0.56195(12) 0.0358(5) Uani 1 1 d .
H12A H 0.5875 1.4246 0.5985 0.043 Uiso 1 1 calc R
C13 C 0.3479(3) 1.3229(3) 0.58020(13) 0.0407(5) Uani 1 1 d .
H13A H 0.3223 1.3747 0.6293 0.049 Uiso 1 1 calc R
C14 C 0.2233(3) 1.2162(3) 0.52622(13) 0.0371(5) Uani 1 1 d .
H14A H 0.1137 1.1977 0.5387 0.045 Uiso 1 1 calc R
C15 C 0.2593(2) 1.1386(2) 0.45548(11) 0.0295(4) Uani 1 1 d .
H15A H 0.1740 1.0675 0.4196 0.035 Uiso 1 1 calc R
C16 C 0.4229(2) 1.1635(2) 0.43533(10) 0.0238(3) Uani 1 1 d .
C17 C 0.2504(2) 0.8551(2) 0.33250(10) 0.0218(3) Uani 1 1 d .
H17A H 0.2584 0.8369 0.3892 0.026 Uiso 1 1 calc R
C18 C 0.1252(2) 0.7489(2) 0.27515(10) 0.0209(3) Uani 1 1 d .
C19 C 0.0025(2) 0.6190(2) 0.29938(11) 0.0242(3) Uani 1 1 d .
H19A H 0.0028 0.5941 0.3552 0.029 Uiso 1 1 calc R
C20 C -0.1183(2) 0.5278(2) 0.24148(12) 0.0280(4) Uani 1 1 d .
H20A H -0.2024 0.4401 0.2569 0.034 Uiso 1 1 calc R
C21 C -0.1141(2) 0.5676(2) 0.15927(12) 0.0282(4) Uani 1 1 d .
H21A H -0.1965 0.5053 0.1190 0.034 Uiso 1 1 calc R
C22 C 0.0071(2) 0.6952(2) 0.13547(11) 0.0253(3) Uani 1 1 d .
H22A H 0.0058 0.7185 0.0794 0.030 Uiso 1 1 calc R
C23 C 0.1322(2) 0.7912(2) 0.19261(10) 0.0207(3) Uani 1 1 d .
H100 H 0.254(3) 0.956(3) 0.0956(17) 0.046(7) Uiso 1 1 d .

loop_
_atom_site_aniso_label
_atom_site_aniso_U_11
_atom_site_aniso_U_22
_atom_site_aniso_U_33
_atom_site_aniso_U_23
_atom_site_aniso_U_13
_atom_site_aniso_U_12
N1 0.0201(7) 0.0239(7) 0.0186(6) -0.0013(5) 0.0021(5) 0.0065(5)
P2 0.0229(2) 0.0221(2) 0.0229(2) -0.00043(16) 0.00226(16) 0.00776(17)
Co1 0.01927(11) 0.02101(11) 0.01642(10) -0.00045(8) 0.00254(8) 0.00551(8)
P1 0.0222(2) 0.0267(2) 0.0204(2) -0.00133(16) 0.00302(16) 0.00880(17)
Cl1 0.0282(2) 0.0291(2) 0.0293(2) 0.00047(17) 0.00486(17) -0.00139(17)
C1 0.0324(10) 0.0491(12) 0.0313(10) 0.0112(9) 0.0138(8) 0.0203(9)
C2 0.0379(11) 0.0365(10) 0.0342(10) 0.0116(8) 0.0110(8) 0.0193(9)
C3 0.0405(12) 0.0444(12) 0.0480(13) -0.0260(10) 0.0013(10) 0.0146(10)
C4 0.0262(9) 0.0356(10) 0.0476(12) 0.0026(9) 0.0118(8) 0.0138(8)
C5 0.0394(11) 0.0238(9) 0.0416(11) -0.0081(8) 0.0006(9) 0.0101(8)
C6 0.0553(14) 0.0461(12) 0.0295(10) 0.0082(9) 0.0035(9) 0.0303(12)
C7 0.0238(8) 0.0252(8) 0.0167(7) -0.0002(6) -0.0004(6) 0.0059(6)
C8 0.0230(8) 0.0344(9) 0.0236(8) -0.0030(7) 0.0002(6) 0.0056(7)
C9 0.0231(9) 0.0365(10) 0.0295(9) 0.0025(8) -0.0030(7) 0.0017(7)
C10 0.0340(10) 0.0293(9) 0.0226(8) 0.0007(7) -0.0078(7) 0.0023(8)
C11 0.0389(10) 0.0232(8) 0.0193(7) 0.0011(6) -0.0031(7) 0.0099(8)
C12 0.0572(14) 0.0298(9) 0.0208(8) -0.0027(7) -0.0044(8) 0.0161(9)
C13 0.0663(16) 0.0421(12) 0.0229(9) -0.0027(8) 0.0073(9) 0.0315(12)
C14 0.0461(12) 0.0425(11) 0.0299(10) 0.0028(8) 0.0118(9) 0.0231(10)
C15 0.0330(10) 0.0333(9) 0.0239(8) 0.0012(7) 0.0058(7) 0.0124(8)
C16 0.0314(9) 0.0236(8) 0.0178(7) 0.0017(6) 0.0017(6) 0.0105(7)
C17 0.0217(8) 0.0257(8) 0.0192(7) 0.0021(6) 0.0032(6) 0.0088(7)
C18 0.0208(7) 0.0220(7) 0.0209(7) 0.0005(6) 0.0030(6) 0.0082(6)
C19 0.0246(8) 0.0231(8) 0.0255(8) 0.0024(6) 0.0054(6) 0.0073(7)
C20 0.0231(8) 0.0234(8) 0.0354(10) -0.0003(7) 0.0040(7) 0.0041(7)
C21 0.0226(8) 0.0258(8) 0.0324(9) -0.0072(7) -0.0034(7) 0.0049(7)
C22 0.0240(8) 0.0260(8) 0.0244(8) -0.0010(6) 0.0001(6) 0.0063(7)
C23 0.0214(8) 0.0198(7) 0.0211(7) 0.0000(6) 0.0036(6) 0.0067(6)

loop_
_atom_type_symbol
_atom_type_description
_atom_type_scat_dispersion_real
_atom_type_scat_dispersion_imag
_atom_type_scat_source
C C 0.0033 0.0016 'International Tables Vol C Tables 4.2.6.8 and 6.1.1.4'
H H 0.0000 0.0000 'International Tables Vol C Tables 4.2.6.8 and 6.1.1.4'
N N 0.0061 0.0033 'International Tables Vol C Tables 4.2.6.8 and 6.1.1.4'
P P 0.1023 0.0942 'International Tables Vol C Tables 4.2.6.8 and 6.1.1.4'
Cl Cl 0.1484 0.1585 'International Tables Vol C Tables 4.2.6.8 and 6.1.1.4'
Co Co 0.3494 0.9721 'International Tables Vol C Tables 4.2.6.8 and 6.1.1.4'

loop_
_geom_angle_atom_site_label_1
_geom_angle_atom_site_label_2
_geom_angle_atom_site_label_3
_geom_angle
C17 N1 C7 117.83(14)
C17 N1 Co1 112.01(11)
C7 N1 Co1 130.15(12)
C6 P2 C4 101.61(11)
C6 P2 C5 103.19(11)
C4 P2 C5 100.85(10)
C6 P2 Co1 114.79(7)
C4 P2 Co1 118.28(7)
C5 P2 Co1 115.79(7)
C23 Co1 N1 82.64(7)
C23 Co1 P2 90.90(5)
N1 Co1 P2 94.36(4)
C23 Co1 P1 88.16(5)
N1 Co1 P1 100.52(4)
P2 Co1 P1 164.837(19)
C23 Co1 Cl1 177.91(5)
N1 Co1 Cl1 98.54(5)
P2 Co1 Cl1 87.298(19)
P1 Co1 Cl1 93.310(19)
C23 Co1 H100 86.8(12)
N1 Co1 H100 169.2(12)
P2 Co1 H100 83.8(10)
P1 Co1 H100 81.1(10)
Cl1 Co1 H100 92.0(12)
C3 P1 C1 100.26(12)
C3 P1 C2 102.30(12)
C1 P1 C2 103.12(9)
C3 P1 Co1 117.21(7)
C1 P1 Co1 117.59(7)
C2 P1 Co1 114.04(7)
P1 C1 H1A 109.5
P1 C1 H1B 109.5
H1A C1 H1B 109.5
P1 C1 H1C 109.5
H1A C1 H1C 109.5
H1B C1 H1C 109.5
P1 C2 H2A 109.5
P1 C2 H2B 109.5
H2A C2 H2B 109.5
P1 C2 H2C 109.5
H2A C2 H2C 109.5
H2B C2 H2C 109.5
P1 C3 H3A 109.5
P1 C3 H3B 109.5
H3A C3 H3B 109.5
P1 C3 H3C 109.5
H3A C3 H3C 109.5
H3B C3 H3C 109.5
P2 C4 H4A 109.5
P2 C4 H4B 109.5
H4A C4 H4B 109.5
P2 C4 H4C 109.5
H4A C4 H4C 109.5
H4B C4 H4C 109.5
P2 C5 H5A 109.5
P2 C5 H5B 109.5
H5A C5 H5B 109.5
P2 C5 H5C 109.5
H5A C5 H5C 109.5
H5B C5 H5C 109.5
P2 C6 H6A 109.5
P2 C6 H6B 109.5
H6A C6 H6B 109.5
P2 C6 H6C 109.5
H6A C6 H6C 109.5
H6B C6 H6C 109.5
C8 C7 N1 118.35(15)
C8 C7 C16 120.27(16)
N1 C7 C16 121.36(16)
C7 C8 C9 121.28(17)
C7 C8 H8A 119.4
C9 C8 H8A 119.4
C10 C9 C8 119.95(19)
C10 C9 H9A 120.0
C8 C9 H9A 120.0
C9 C10 C11 120.72(17)
C9 C10 H10A 119.6
C11 C10 H10A 119.6
C10 C11 C12 121.22(18)
C10 C11 C16 120.05(16)
C12 C11 C16 118.73(19)
C13 C12 C11 121.7(2)
C13 C12 H12A 119.2
C11 C12 H12A 119.2
C12 C13 C14 119.97(18)
C12 C13 H13A 120.0
C14 C13 H13A 120.0
C15 C14 C13 120.5(2)
C15 C14 H14A 119.8
C13 C14 H14A 119.8
C14 C15 C16 121.0(2)
C14 C15 H15A 119.5
C16 C15 H15A 119.5
C15 C16 C11 118.15(16)
C15 C16 C7 124.09(17)
C11 C16 C7 117.71(17)
N1 C17 C18 117.69(15)
N1 C17 H17A 121.2
C18 C17 H17A 121.2
C19 C18 C23 122.86(16)
C19 C18 C17 123.06(15)
C23 C18 C17 114.02(15)
C20 C19 C18 119.60(17)
C20 C19 H19A 120.2
C18 C19 H19A 120.2
C19 C20 C21 118.61(18)
C19 C20 H20A 120.7
C21 C20 H20A 120.7
C22 C21 C20 121.70(17)
C22 C21 H21A 119.1
C20 C21 H21A 119.1
C21 C22 C23 121.43(17)
C21 C22 H22A 119.3
C23 C22 H22A 119.3
C22 C23 C18 115.80(16)
C22 C23 Co1 130.61(13)
C18 C23 Co1 113.56(12)

loop_
_geom_bond_atom_site_label_1
_geom_bond_atom_site_label_2
_geom_bond_distance
N1 C17 1.294(2)
N1 C7 1.435(2)
N1 Co1 2.0545(14)
P2 C6 1.818(2)
P2 C4 1.819(2)
P2 C5 1.822(2)
P2 Co1 2.2026(5)
Co1 C23 1.9191(18)
Co1 P1 2.2058(5)
Co1 Cl1 2.3352(5)
Co1 H100 1.39(3)
P1 C3 1.819(2)
P1 C1 1.822(2)
P1 C2 1.8235(19)
C1 H1A 0.9800
C1 H1B 0.9800
C1 H1C 0.9800
C2 H2A 0.9800
C2 H2B 0.9800
C2 H2C 0.9800
C3 H3A 0.9800
C3 H3B 0.9800
C3 H3C 0.9800
C4 H4A 0.9800
C4 H4B 0.9800
C4 H4C 0.9800
C5 H5A 0.9800
C5 H5B 0.9800
C5 H5C 0.9800
C6 H6A 0.9800
C6 H6B 0.9800
C6 H6C 0.9800
C7 C8 1.369(2)
C7 C16 1.442(2)
C8 C9 1.413(3)
C8 H8A 0.9500
C9 C10 1.370(3)
C9 H9A 0.9500
C10 C11 1.413(3)
C10 H10A 0.9500
C11 C12 1.426(3)
C11 C16 1.430(3)
C12 C13 1.359(3)
C12 H12A 0.9500
C13 C14 1.411(3)
C13 H13A 0.9500
C14 C15 1.378(3)
C14 H14A 0.9500
C15 C16 1.428(3)
C15 H15A 0.9500
C17 C18 1.442(2)
C17 H17A 0.9500
C18 C19 1.407(3)
C18 C23 1.420(2)
C19 C20 1.382(3)
C19 H19A 0.9500
C20 C21 1.407(3)
C20 H20A 0.9500
C21 C22 1.385(3)
C21 H21A 0.9500
C22 C23 1.409(2)
C22 H22A 0.9500
